data_4322829
loop_
_publ_author_name
'Jos\'e M. Dom\'inguez-Vera'
'Fernando C\'amara'
'Jos\'e M. Moreno'
'Enrique Colacio'
'Helen Stoeckli-Evans'

_publ_contact_author
;
    J.M. Moreno
    Departamento de Qu\'imica Inorg\'anica.
    Facultad de Ciencias.
    Universidad de Granada
    18071-Granada
    SPAIN
;
_publ_contact_author_email jmoreno@goliat.ugr.es
_publ_contact_author_fax 34-58-243322
_publ_contact_author_phone 34-58-243236
_publ_section_title
;
 A New Mononuclear Copper(II) Complex Containing Two Imidazolyl Moieties
 as Precursor of Self-Assembled and NiIICuIINiII Heterobimetallic
 Complexes
;
_journal_name_full 'Inorganic Chemistry'
_journal_page_first 3046
_journal_page_last 3050
_journal_paper_doi 10.1021/ic971055d
_journal_volume 37
_journal_year 1998
_chemical_compound_source Synthesis
_chemical_formula_sum 'C11 H16 Cl2 Cu N6 O9'
_chemical_formula_weight 510.74
_chemical_name_systematic
;
 ?
;
_space_group_IT_number 2
_symmetry_cell_setting triclinic
_symmetry_space_group_name_Hall '-P 1'
_symmetry_space_group_name_H-M 'P -1'
_atom_sites_solution_hydrogens geom
_atom_sites_solution_primary direct
_atom_sites_solution_secondary difmap
_audit_creation_method SHELXL
_cell_angle_alpha 68.09(3)
_cell_angle_beta 84.47(3)
_cell_angle_gamma 70.96(3)
_cell_formula_units_Z 2
_cell_length_a 8.875(2)
_cell_length_b 10.842(2)
_cell_length_c 10.888(2)
_cell_measurement_reflns_used 25
_cell_measurement_temperature 293(2)
_cell_measurement_theta_max 15
_cell_measurement_theta_min 5
_cell_volume 918.4(4)
_computing_cell_refinement 'STADI4 (Stoe & Cie GmbH, Darmstadt, 1996)'
_computing_data_collection 'STADI4 (Stoe & Cie GmbH, Darmstadt, 1996)'
_computing_data_reduction 'X-RED (Stoe & Cie GmbH, Darmstadt, 1996)'
_computing_molecular_graphics 'PLATON/PLUTON (Spek, 1993)'
_computing_publication_material 'SHELXL-93 (Sheldrick, 1993)'
_computing_structure_refinement 'SHELXL-93 (Sheldrick, 1993)'
_computing_structure_solution 'SHELXS-86 (Sheldrick, 1990)'
_diffrn_ambient_temperature 293(2)
_diffrn_measurement_device 'Siemens P4'
_diffrn_measurement_method 2\Q/\w
_diffrn_radiation_monochromator graphite
_diffrn_radiation_source 'fine-focus sealed tube'
_diffrn_radiation_type MoK\a
_diffrn_radiation_wavelength 0.71073
_diffrn_reflns_av_R_equivalents 0.0195
_diffrn_reflns_av_sigmaI/netI 0.0303
_diffrn_reflns_limit_h_max 11
_diffrn_reflns_limit_h_min 0
_diffrn_reflns_limit_k_max 14
_diffrn_reflns_limit_k_min -13
_diffrn_reflns_limit_l_max 14
_diffrn_reflns_limit_l_min -14
_diffrn_reflns_number 4470
_diffrn_reflns_theta_max 27.47
_diffrn_reflns_theta_min 2.02
_diffrn_standards_decay_% 1%
_diffrn_standards_interval_time 120
_diffrn_standards_number 4
_exptl_absorpt_coefficient_mu 1.542
_exptl_absorpt_correction_T_max 1.000
_exptl_absorpt_correction_T_min 0.923
_exptl_absorpt_correction_type 'empirical-SHELXTL V5'
_exptl_crystal_colour Blue
_exptl_crystal_density_diffrn 1.847
_exptl_crystal_density_meas ?
_exptl_crystal_description Prismatic
_exptl_crystal_F_000 518
_exptl_crystal_size_max 0.18
_exptl_crystal_size_mid 0.25
_exptl_crystal_size_min 0.22
_refine_diff_density_max 0.409
_refine_diff_density_min -0.454
_refine_diff_density_rms 0.088
_refine_ls_extinction_method none
_refine_ls_goodness_of_fit_all 0.944
_refine_ls_goodness_of_fit_obs 0.891
_refine_ls_hydrogen_treatment 'riding atoms'
_refine_ls_matrix_type full
_refine_ls_number_parameters 282
_refine_ls_number_reflns 4145
_refine_ls_number_restraints 0
_refine_ls_restrained_S_all 1.071
_refine_ls_restrained_S_obs 0.891
_refine_ls_R_factor_all 0.0684
_refine_ls_R_factor_obs 0.0470
_refine_ls_shift/esd_max -2.268
_refine_ls_shift/esd_mean 0.156
_refine_ls_structure_factor_coef Fsqd
_refine_ls_weighting_details 'w=1/[\s^2^(Fo^2^)+(0.0880P)^2^+0.9200P] where P=(Fo^2^+2Fc^2^)/3'
_refine_ls_weighting_scheme calc
_refine_ls_wR_factor_all 0.1589
_refine_ls_wR_factor_obs 0.1156
_reflns_number_observed 3240
_reflns_number_total 4195
_reflns_observed_criterion >2sigma(I)
_cod_data_source_file ic971055d_2.cif
_cod_data_source_block complex1
_cod_depositor_comments
;
The following automatic conversions were performed:

'_exptl_crystal_density_meas' value 'none' was changed to '?' - the
value is perceived as not measured.

Automatic conversion script
Id: cif_fix_values 3008 2015-01-20 13:52:24Z robertas 

The following automatic conversions were performed:

'_refine_ls_weighting_scheme' value 'calc
w=1/[\s^2^(Fo^2^)+(0.0880P)^2^+0.9200P] where P=(Fo^2^+2Fc^2^)/3' was
changed to 'calc'. New tag '_refine_ls_weighting_details' was
created. The value of the new tag was set to
'w=1/[\s^2^(Fo^2^)+(0.0880P)^2^+0.9200P] where P=(Fo^2^+2Fc^2^)/3'.

Automatic conversion script
Id: cif_fix_values 3143 2015-03-26 13:38:13Z robertas 
;
_cod_original_cell_volume 918.5(3)
_cod_database_code 4322829

loop_
_symmetry_equiv_pos_as_xyz
'x, y, z'
'-x, -y, -z'

loop_
_atom_site_aniso_label
_atom_site_aniso_U_11
_atom_site_aniso_U_22
_atom_site_aniso_U_33
_atom_site_aniso_U_23
_atom_site_aniso_U_13
_atom_site_aniso_U_12
Cu1 0.0352(2) 0.0346(3) 0.0485(3) -0.0215(2) -0.0128(2) -0.0030(2)
N1 0.0340(15) 0.037(2) 0.042(2) -0.0181(13) -0.0064(12) -0.0082(12)
C3 0.033(2) 0.043(2) 0.040(2) -0.019(2) -0.0018(14) -0.0117(15)
N2 0.037(2) 0.051(2) 0.036(2) -0.0190(14) -0.0050(12) -0.0133(14)
C2 0.036(2) 0.045(2) 0.037(2) -0.012(2) -0.0029(15) -0.009(2)
C1 0.037(2) 0.038(2) 0.043(2) -0.015(2) -0.0043(15) -0.0082(15)
C4 0.053(2) 0.046(2) 0.057(2) -0.031(2) -0.010(2) -0.012(2)
N3 0.053(2) 0.038(2) 0.071(2) -0.031(2) -0.022(2) 0.0031(15)
C5A 0.057(7) 0.031(4) 0.088(9) -0.026(5) -0.017(5) -0.004(4)
C6A 0.055(4) 0.034(3) 0.066(4) -0.019(3) -0.003(3) -0.006(3)
C5B 0.057(7) 0.031(4) 0.088(9) -0.026(5) -0.017(5) -0.004(4)
C6B 0.055(4) 0.034(3) 0.066(4) -0.019(3) -0.003(3) -0.006(3)
C7 0.057(3) 0.034(2) 0.066(3) -0.010(2) -0.022(2) -0.002(2)
N4 0.036(2) 0.036(2) 0.043(2) -0.0121(13) -0.0064(13) -0.0049(12)
C8 0.038(2) 0.049(2) 0.040(2) -0.013(2) -0.010(2) -0.013(2)
C9 0.035(2) 0.045(2) 0.037(2) -0.015(2) -0.0020(14) -0.017(2)
N6 0.0347(15) 0.039(2) 0.043(2) -0.0196(13) -0.0051(12) -0.0100(12)
C11 0.046(2) 0.039(2) 0.058(2) -0.026(2) -0.006(2) -0.008(2)
C10 0.051(2) 0.050(2) 0.064(3) -0.033(2) 0.001(2) -0.019(2)
N5 0.051(2) 0.059(2) 0.050(2) -0.024(2) -0.010(2) -0.027(2)
O1W 0.056(2) 0.059(2) 0.072(2) -0.031(2) -0.007(2) -0.0192(15)
Cl1 0.0341(4) 0.0405(5) 0.0421(5) -0.0190(4) -0.0048(3) -0.0087(3)
O1 0.0348(14) 0.049(2) 0.066(2) -0.0187(14) 0.0006(13) -0.0068(12)
O2 0.065(2) 0.080(2) 0.072(2) -0.039(2) -0.019(2) -0.027(2)
O3 0.066(2) 0.043(2) 0.062(2) -0.0211(14) -0.017(2) -0.0111(14)
O4 0.047(2) 0.074(2) 0.054(2) -0.011(2) 0.0081(14) -0.009(2)
Cl2 0.0691(7) 0.0435(6) 0.0708(8) -0.0168(5) 0.0034(6) -0.0150(5)
O5 0.113(4) 0.061(3) 0.157(5) -0.010(3) 0.008(4) 0.007(3)
O6A 0.189(20) 0.123(17) 0.099(5) -0.034(10) -0.027(13) -0.034(12)
O7A 0.102(6) 0.086(4) 0.131(4) -0.049(3) 0.046(4) -0.035(4)
O8A 0.088(5) 0.065(3) 0.161(16) -0.022(8) 0.021(9) -0.041(3)
O6B 0.189(20) 0.123(17) 0.099(5) -0.034(10) -0.027(13) -0.034(12)
O7B 0.102(6) 0.086(4) 0.131(4) -0.049(3) 0.046(4) -0.035(4)
O8B 0.088(5) 0.065(3) 0.161(16) -0.022(8) 0.021(9) -0.041(3)

loop_
_atom_site_label
_atom_site_type_symbol
_atom_site_fract_x
_atom_site_fract_y
_atom_site_fract_z
_atom_site_U_iso_or_equiv
_atom_site_thermal_displace_type
_atom_site_occupancy
_atom_site_calc_flag
_atom_site_refinement_flags
_atom_site_disorder_group
Cu1 Cu 0.48312(5) 0.67366(4) 0.76673(5) 0.0386(2) Uani 1 d . .
N1 N 0.6443(3) 0.5467(3) 0.9120(3) 0.0369(6) Uani 1 d . .
C3 C 0.6816(4) 0.6217(4) 0.9700(4) 0.0371(8) Uani 1 d . .
N2 N 0.8008(4) 0.5413(3) 1.0598(3) 0.0400(7) Uani 1 d . .
H2A H 0.8431(4) 0.5682(3) 1.1088(3) 0.048 Uiso 1 calc R .
C2 C 0.8425(4) 0.4093(4) 1.0591(4) 0.0411(8) Uani 1 d . .
H2A H 0.9224(4) 0.3315(4) 1.1110(4) 0.049 Uiso 1 calc R .
C1 C 0.7447(4) 0.4127(4) 0.9676(4) 0.0394(8) Uani 1 d . .
H1A H 0.7462(4) 0.3367(4) 0.9466(4) 0.047 Uiso 1 calc R .
C4 C 0.5953(5) 0.7697(4) 0.9303(4) 0.0484(10) Uani 1 d . .
H4A H 0.6137(5) 0.8260(4) 0.9703(4) 0.058 Uiso 1 calc R .
N3 N 0.4932(4) 0.8169(4) 0.8375(4) 0.0532(9) Uani 1 d . .
C5A C 0.3661(32) 0.9523(25) 0.8095(32) 0.059(3) Uani 0.35(3) d P 1
H5AA H 0.3229(32) 0.9536(25) 0.8945(32) 0.070 Uiso 0.35(3) calc PR 1
H5AB H 0.4188(32) 1.0236(25) 0.7776(32) 0.070 Uiso 0.35(3) calc PR 1
C6A C 0.2458(10) 0.9958(7) 0.7309(8) 0.0534(15) Uani 0.581(8) d P 1
H6AA H 0.2176(10) 1.0971(7) 0.6974(8) 0.064 Uiso 0.581(8) calc PR 1
H6AB H 0.1601(10) 0.9734(7) 0.7880(8) 0.064 Uiso 0.581(8) calc PR 1
C5B C 0.4153(20) 0.9713(13) 0.7700(18) 0.059(3) Uani 0.65(3) d P 2
H5BA H 0.3408(20) 1.0044(13) 0.8307(18) 0.070 Uiso 0.65(3) calc PR 2
H5BB H 0.4969(20) 1.0165(13) 0.7548(18) 0.070 Uiso 0.65(3) calc PR 2
C6B C 0.3442(14) 1.0108(10) 0.6656(12) 0.0534(15) Uani 0.419(8) d P 2
H6BA H 0.4280(14) 1.0129(10) 0.6013(12) 0.080 Uiso 0.419(8) calc PR 2
H6BB H 0.2853(14) 1.1082(10) 0.6501(12) 0.080 Uiso 0.419(8) calc PR 2
C7 C 0.2295(6) 0.9606(4) 0.6136(5) 0.0563(11) Uani 1 d . .
H7A H 0.1174(6) 0.9908(4) 0.5891(5) 0.068 Uiso 1 calc R 1
H7B H 0.2825(6) 1.0113(4) 0.5393(5) 0.068 Uiso 1 calc R 1
N4 N 0.2989(4) 0.8083(3) 0.6404(3) 0.0402(7) Uani 1 d . .
C8 C 0.2413(5) 0.7502(4) 0.5843(4) 0.0427(8) Uani 1 d . .
H8A H 0.1543(5) 0.7996(4) 0.5254(4) 0.051 Uiso 1 calc R .
C9 C 0.3196(4) 0.6016(4) 0.6177(4) 0.0375(8) Uani 1 d . .
N6 N 0.4433(4) 0.5392(3) 0.7014(3) 0.0372(6) Uani 1 d . .
C11 C 0.4966(5) 0.4028(4) 0.7122(4) 0.0459(9) Uani 1 d . .
H11A H 0.5831(5) 0.3337(4) 0.7644(4) 0.055 Uiso 1 calc R .
C10 C 0.4016(5) 0.3846(5) 0.6334(4) 0.0500(10) Uani 1 d . .
H10A H 0.4112(5) 0.3017(5) 0.6216(4) 0.060 Uiso 1 calc R .
N5 N 0.2907(4) 0.5105(4) 0.5758(3) 0.0490(8) Uani 1 d . .
H5A H 0.2151(4) 0.5285(4) 0.5218(3) 0.059 Uiso 1 calc R .
O1W O 0.1221(4) 0.2840(3) 0.8377(3) 0.0592(8) Uani 1 d . .
H1WA H 0.0274(4) 0.3228(3) 0.8057(3) 0.089 Uiso 1 d R .
H1WB H 0.1265(4) 0.2104(3) 0.9049(3) 0.089 Uiso 1 d R .
Cl1 Cl 0.84880(10) 0.63922(9) 0.62163(9) 0.0381(2) Uani 1 d . .
O1 O 0.6852(3) 0.7287(3) 0.6072(3) 0.0523(7) Uani 1 d . .
O2 O 0.9276(4) 0.6418(4) 0.7279(3) 0.0660(9) Uani 1 d . .
O3 O 0.8477(4) 0.4990(3) 0.6512(3) 0.0565(8) Uani 1 d . .
O4 O 0.9277(4) 0.6846(4) 0.5003(3) 0.0653(9) Uani 1 d . .
Cl2 Cl 0.1877(2) 0.95588(12) 0.17561(13) 0.0632(3) Uani 1 d . .
O5 O 0.0804(7) 1.0880(5) 0.1106(6) 0.129(2) Uani 1 d . .
O6A O 0.2018(50) 0.9892(43) 0.2842(41) 0.140(6) Uani 0.36(4) d P 1
O7A O 0.3228(14) 0.9358(9) 0.0972(8) 0.106(3) Uani 0.89(3) d P 1
O8A O 0.1372(43) 0.8531(35) 0.1667(40) 0.107(5) Uani 0.30(4) d P 1
O6B O 0.2677(41) 0.9355(32) 0.2939(27) 0.140(6) Uani 0.64(4) d P 2
O7B O 0.2706(88) 0.8930(65) 0.0910(63) 0.106(3) Uani 0.11(3) d P 2
O8B O 0.1189(20) 0.8456(16) 0.2303(29) 0.107(5) Uani 0.70(4) d P 2

loop_
_atom_type_symbol
_atom_type_description
_atom_type_scat_dispersion_real
_atom_type_scat_dispersion_imag
_atom_type_scat_source
C C 0.0033 0.0016 'International Tables Vol C Tables 4.2.6.8 and 6.1.1.4'
H H 0.0000 0.0000 'International Tables Vol C Tables 4.2.6.8 and 6.1.1.4'
N N 0.0061 0.0033 'International Tables Vol C Tables 4.2.6.8 and 6.1.1.4'
O O 0.0106 0.0060 'International Tables Vol C Tables 4.2.6.8 and 6.1.1.4'
Cl Cl 0.1484 0.1585 'International Tables Vol C Tables 4.2.6.8 and 6.1.1.4'
Cu Cu 0.3201 1.2651 'International Tables Vol C Tables 4.2.6.8 and 6.1.1.4'

loop_
_geom_angle_atom_site_label_1
_geom_angle_atom_site_label_2
_geom_angle_atom_site_label_3
_geom_angle
_geom_angle_site_symmetry_1
_geom_angle_site_symmetry_3
_geom_angle_publ_flag
N6 Cu1 N1 101.58(12) . . ?
N6 Cu1 N3 172.58(14) . . ?
N1 Cu1 N3 82.33(13) . . ?
N6 Cu1 N4 82.01(13) . . ?
N1 Cu1 N4 171.69(13) . . ?
N3 Cu1 N4 93.31(13) . . ?
N6 Cu1 O1 95.55(12) . . ?
N1 Cu1 O1 92.99(12) . . ?
N3 Cu1 O1 90.51(15) . . ?
N4 Cu1 O1 94.12(12) . . ?
C3 N1 C1 106.2(3) . . ?
C3 N1 Cu1 109.3(2) . . ?
C1 N1 Cu1 144.0(3) . . ?
N1 C3 N2 110.7(3) . . ?
N1 C3 C4 119.1(3) . . ?
N2 C3 C4 130.2(3) . . ?
C3 N2 C2 107.5(3) . . ?
N2 C2 C1 106.9(3) . . ?
C2 C1 N1 108.6(3) . . ?
N3 C4 C3 115.1(3) . . ?
C4 N3 C5A 121.9(11) . . ?
C4 N3 C5B 121.1(6) . . ?
C4 N3 Cu1 113.9(3) . . ?
C5A N3 Cu1 122.2(10) . . ?
C5B N3 Cu1 123.8(6) . . ?
C6A C5A N3 124.7(19) . . ?
C5A C6A C7 129.6(14) . . ?
C6B C5B N3 117.5(10) . . ?
C5B C6B C7 134.7(12) . . ?
N4 C7 C6A 112.1(4) . . ?
N4 C7 C6B 109.8(5) . . ?
C8 N4 C7 120.6(3) . . ?
C8 N4 Cu1 113.2(3) . . ?
C7 N4 Cu1 126.2(3) . . ?
N4 C8 C9 115.6(3) . . ?
N6 C9 N5 110.6(3) . . ?
N6 C9 C8 118.6(3) . . ?
N5 C9 C8 130.8(3) . . ?
C9 N6 C11 106.7(3) . . ?
C9 N6 Cu1 110.6(2) . . ?
C11 N6 Cu1 142.8(3) . . ?
N6 C11 C10 108.3(4) . . ?
N5 C10 C11 106.6(3) . . ?
C9 N5 C10 107.8(3) . . ?
O2 Cl1 O4 110.7(2) . . ?
O2 Cl1 O3 108.8(2) . . ?
O4 Cl1 O3 109.9(2) . . ?
O2 Cl1 O1 110.5(2) . . ?
O4 Cl1 O1 109.1(2) . . ?
O3 Cl1 O1 107.8(2) . . ?
Cl1 O1 Cu1 123.1(2) . . ?
O7B Cl2 O5 113.1(27) . . ?
O5 Cl2 O7A 108.5(4) . . ?
O7B Cl2 O8B 89.4(35) . . ?
O5 Cl2 O8B 115.2(7) . . ?
O5 Cl2 O6A 92.1(16) . . ?
O7A Cl2 O6A 117.1(20) . . ?
O5 Cl2 O8A 111.0(16) . . ?
O7A Cl2 O8A 96.8(16) . . ?
O6A Cl2 O8A 130.5(26) . . ?
O7B Cl2 O6B 118.8(37) . . ?
O5 Cl2 O6B 117.4(13) . . ?
O8B Cl2 O6B 98.3(17) . . ?

loop_
_geom_bond_atom_site_label_1
_geom_bond_atom_site_label_2
_geom_bond_distance
_geom_bond_site_symmetry_2
_geom_bond_publ_flag
Cu1 N6 1.979(3) . ?
Cu1 N1 1.992(3) . ?
Cu1 N3 2.003(3) . ?
Cu1 N4 2.018(3) . ?
Cu1 O1 2.432(3) . ?
N1 C3 1.331(4) . ?
N1 C1 1.369(5) . ?
C3 N2 1.340(5) . ?
C3 C4 1.447(5) . ?
N2 C2 1.358(5) . ?
C2 C1 1.366(5) . ?
C4 N3 1.262(5) . ?
N3 C5A 1.47(2) . ?
N3 C5B 1.498(13) . ?
C5A C6A 1.28(3) . ?
C6A C7 1.495(9) . ?
C5B C6B 1.21(2) . ?
C6B C7 1.535(12) . ?
C7 N4 1.484(5) . ?
N4 C8 1.261(5) . ?
C8 C9 1.447(6) . ?
C9 N6 1.320(5) . ?
C9 N5 1.331(5) . ?
N6 C11 1.360(5) . ?
C11 C10 1.364(6) . ?
C10 N5 1.352(6) . ?
Cl1 O2 1.422(3) . ?
Cl1 O4 1.428(3) . ?
Cl1 O3 1.435(3) . ?
Cl1 O1 1.444(3) . ?
Cl2 O7B 1.37(5) . ?
Cl2 O5 1.394(5) . ?
Cl2 O7A 1.409(8) . ?
Cl2 O8B 1.43(2) . ?
Cl2 O6A 1.39(4) . ?
Cl2 O8A 1.37(4) . ?
Cl2 O6B 1.44(3) . ?
